data_4323863
loop_
_publ_author_name
'F. Albert Cotton'
'Evgeny V. Dikarev'

_publ_section_title
;
 Further Studies of the Isomeric 1,2,7- and 1,3,6-Re2Cl5(PMe3)3 Compounds
;
_journal_name_full 'Inorganic Chemistry'
_journal_page_first 4738
_journal_page_last 4742
_journal_paper_doi 10.1021/ic951473n
_journal_volume 35
_journal_year 1996
_chemical_compound_source
;
 reaction of Re2Cl4(PMe3)4 with PhICl2 in the presence of PMe3
;
_chemical_formula_analytical 'not measured'
_chemical_formula_moiety 'C9 H27 Cl5 P3 Re2'
_chemical_formula_structural 'Re2 Cl5 (P (C H3)3)3'
_chemical_formula_sum 'C9 H27 Cl5 P3 Re2'
_chemical_formula_weight 777.87
_chemical_name_common
;
 Pentachloro-tris(1,3,6-/1,2,7-)-trimethylphosphino-dirhenium (II, III)
;
_chemical_name_systematic
; 
 Pentachloro-tris(1,3,6-/1,2,7-)-trimethylphosphino-dirhenium (II, III)
;
_space_group_IT_number 14
_symmetry_cell_setting monoclinic
_symmetry_space_group_name_Hall '-P 2ybc'
_symmetry_space_group_name_H-M 'P 1 21/c 1'
_atom_sites_solution_hydrogens geom
_atom_sites_solution_primary direct
_atom_sites_solution_secondary difmap
_audit_creation_method SHELXL
_cell_angle_alpha 90.00
_cell_angle_beta 90.77(2)
_cell_angle_gamma 90.00
_cell_formula_units_Z 8
_cell_length_a 14.936(5)
_cell_length_b 8.8206(8)
_cell_length_c 34.29(1)
_cell_measurement_reflns_used 25
_cell_measurement_temperature 293(2)
_cell_measurement_theta_max 17.805
_cell_measurement_theta_min 12.963
_cell_volume 4517(2)
_computing_cell_refinement SDP
_computing_data_collection SDP
_computing_data_reduction SDP
_computing_molecular_graphics 'ORTEP (Johnson, 1965)'
_computing_publication_material CIFTAB
_computing_structure_refinement 'SHELXL-93 (Sheldrick, 1993)'
_computing_structure_solution 'SHELXS-86 (Sheldrick, 1990)'
_diffrn_ambient_temperature 293(2)
_diffrn_measurement_device 'Enraf Nonius CAD4'
_diffrn_measurement_method \w--2\q
_diffrn_radiation_monochromator graphite
_diffrn_radiation_source 'fine-focus sealed tube'
_diffrn_radiation_type 'Mo K\a'
_diffrn_radiation_wavelength 0.71073
_diffrn_reflns_av_R_equivalents 0.1348
_diffrn_reflns_av_sigmaI/netI 0.0436
_diffrn_reflns_limit_h_max 17
_diffrn_reflns_limit_h_min 0
_diffrn_reflns_limit_k_max 10
_diffrn_reflns_limit_k_min 0
_diffrn_reflns_limit_l_max 40
_diffrn_reflns_limit_l_min -40
_diffrn_reflns_number 8255
_diffrn_reflns_theta_max 24.92
_diffrn_reflns_theta_min 2.37
_diffrn_standards_decay_% 0
_diffrn_standards_interval_count '300 reflections'
_diffrn_standards_interval_time '3600 sec.'
_diffrn_standards_number '3 refl. for orient., 3 refl. for int.'
_exptl_absorpt_coefficient_mu 11.501
_exptl_absorpt_correction_T_max 1.0000
_exptl_absorpt_correction_T_min 0.7923
_exptl_absorpt_correction_type 'empirical via \y scans of 6 refl.'
_exptl_crystal_colour red-brown
_exptl_crystal_density_diffrn 2.288
_exptl_crystal_density_meas ?
_exptl_crystal_density_method none
_exptl_crystal_description needle-shaped
_exptl_crystal_F_000 2888
_exptl_crystal_size_max 0.25
_exptl_crystal_size_mid 0.08
_exptl_crystal_size_min 0.05
_refine_diff_density_max 3.347
_refine_diff_density_min -4.889
_refine_diff_density_rms 0.316
_refine_ls_extinction_coef 'not refined'
_refine_ls_extinction_method none
_refine_ls_goodness_of_fit_all 1.072
_refine_ls_goodness_of_fit_obs 1.085
_refine_ls_hydrogen_treatment
;
 riding model by HFIX 33 for methyl groups, common U
;
_refine_ls_matrix_type full
_refine_ls_number_parameters 350
_refine_ls_number_reflns 7157
_refine_ls_number_restraints 0
_refine_ls_restrained_S_all 1.295
_refine_ls_restrained_S_obs 1.085
_refine_ls_R_factor_all 0.0709
_refine_ls_R_factor_obs 0.0448
_refine_ls_shift/esd_max 0.001
_refine_ls_shift/esd_mean 0.000
_refine_ls_structure_factor_coef Fsqd
_refine_ls_weighting_details 'w=1/[\s^2^(Fo^2^)+(0.0841P)^2^+4.5898P] where P=(Fo^2^+2Fc^2^)/3'
_refine_ls_weighting_scheme calc
_refine_ls_wR_factor_all 0.1544
_refine_ls_wR_factor_obs 0.1157
_reflns_number_observed 6377
_reflns_number_total 7926
_reflns_observed_criterion >2sigma(I)
_cod_data_source_file ic951473n_1.cif
_cod_data_source_block (1)str1834
_cod_depositor_comments
;
The following automatic conversions were performed:

'_exptl_crystal_density_meas' value 'not measured' was changed to '?'
- the value is perceived as not measured.

Automatic conversion script
Id: cif_fix_values 3008 2015-01-20 13:52:24Z robertas 

The following automatic conversions were performed:

'_refine_ls_weighting_scheme' value 'calc
w=1/[\s^2^(Fo^2^)+(0.0841P)^2^+4.5898P] where P=(Fo^2^+2Fc^2^)/3' was
changed to 'calc'. New tag '_refine_ls_weighting_details' was
created. The value of the new tag was set to
'w=1/[\s^2^(Fo^2^)+(0.0841P)^2^+4.5898P] where P=(Fo^2^+2Fc^2^)/3'.

Automatic conversion script
Id: cif_fix_values 3143 2015-03-26 13:38:13Z robertas 
;
_cod_database_code 4323863

loop_
_symmetry_equiv_pos_as_xyz
'x, y, z'
'-x, y+1/2, -z+1/2'
'-x, -y, -z'
'x, -y-1/2, z-1/2'

loop_
_atom_site_aniso_label
_atom_site_aniso_U_11
_atom_site_aniso_U_22
_atom_site_aniso_U_33
_atom_site_aniso_U_23
_atom_site_aniso_U_13
_atom_site_aniso_U_12
Re1 0.0384(2) 0.0268(2) 0.0345(2) -0.0005(2) -0.0011(2) 0.0028(2)
Re2 0.0416(2) 0.0230(2) 0.0332(2) 0.0015(2) 0.0008(2) 0.0017(2)
Re3 0.0272(2) 0.0137(2) 0.0360(2) -0.00026(15) -0.00139(15) 0.00118(14)
Re4 0.0312(2) 0.0139(2) 0.0415(3) -0.00173(15) 0.0042(2) -0.00101(14)
Cl1 0.060(2) 0.047(2) 0.067(2) 0.0073(14) 0.0107(15) -0.0131(14)
Cl2 0.071(2) 0.0284(14) 0.056(2) -0.0013(12) 0.0024(14) 0.0107(13)
Cl3 0.0387(14) 0.046(2) 0.060(2) 0.0022(13) -0.0046(12) -0.0025(12)
Cl4 0.078(2) 0.052(2) 0.0391(15) 0.0007(13) -0.0063(14) 0.008(2)
Cl5 0.084(2) 0.0277(14) 0.067(2) 0.0062(13) 0.016(2) -0.0086(14)
Cl6 0.0426(15) 0.050(2) 0.068(2) -0.0083(14) 0.0133(13) 0.0129(13)
Cl7 0.053(2) 0.042(2) 0.066(2) 0.0094(14) -0.0227(14) 0.0053(13)
Cl8 0.0448(14) 0.0309(14) 0.068(2) 0.0000(13) 0.0197(13) 0.0052(12)
Cl9 0.0485(15) 0.0328(14) 0.062(2) 0.0136(13) -0.0022(13) 0.0095(12)
Cl10 0.064(2) 0.047(2) 0.049(2) -0.0133(13) -0.0003(13) -0.0150(14)
P1 0.058(2) 0.040(2) 0.0329(14) -0.0019(12) -0.0034(12) 0.0007(14)
P2 0.048(2) 0.054(2) 0.065(2) -0.013(2) -0.017(2) 0.016(2)
P3 0.045(2) 0.0233(13) 0.043(2) -0.0011(11) -0.0005(12) 0.0030(11)
P4 0.046(2) 0.0260(14) 0.041(2) 0.0029(11) 0.0039(12) -0.0078(11)
P5 0.0437(15) 0.0253(13) 0.0403(15) 0.0008(11) -0.0069(11) -0.0022(11)
P6 0.0381(14) 0.0241(13) 0.051(2) 0.0042(12) 0.0025(11) -0.0067(11)
C1 0.084(9) 0.074(10) 0.051(8) -0.007(7) 0.012(7) 0.015(8)
C2 0.069(8) 0.063(8) 0.043(7) 0.014(6) -0.011(6) 0.016(7)
C3 0.092(11) 0.055(9) 0.065(9) -0.013(7) -0.018(8) -0.017(8)
C4 0.103(12) 0.063(9) 0.066(9) -0.004(7) -0.032(8) 0.027(8)
C5 0.045(8) 0.085(12) 0.125(14) -0.019(10) -0.008(8) 0.022(8)
C6 0.065(9) 0.083(11) 0.103(12) -0.040(10) -0.043(8) 0.010(8)
C7 0.072(8) 0.023(5) 0.058(7) 0.009(5) 0.001(6) 0.003(5)
C8 0.063(7) 0.028(6) 0.076(9) -0.011(6) 0.020(6) 0.007(5)
C9 0.061(8) 0.040(7) 0.071(9) -0.001(6) -0.006(6) -0.003(6)
C10 0.085(9) 0.031(6) 0.058(8) 0.003(6) -0.007(7) -0.016(6)
C11 0.053(7) 0.037(6) 0.067(8) 0.002(6) 0.025(6) -0.009(5)
C12 0.091(10) 0.058(8) 0.025(6) -0.003(5) 0.008(6) -0.027(7)
C13 0.081(9) 0.039(7) 0.072(9) 0.001(6) -0.025(7) -0.013(7)
C14 0.092(9) 0.050(7) 0.032(6) 0.004(5) -0.009(6) -0.011(7)
C15 0.040(6) 0.062(9) 0.102(11) 0.016(8) -0.023(7) -0.006(6)
C16 0.031(6) 0.054(8) 0.086(9) 0.023(7) 0.000(6) -0.008(5)
C17 0.040(6) 0.051(7) 0.054(7) 0.011(6) 0.015(5) -0.011(5)
C18 0.082(9) 0.022(6) 0.086(10) 0.007(6) -0.002(7) -0.032(6)

loop_
_atom_site_label
_atom_site_type_symbol
_atom_site_fract_x
_atom_site_fract_y
_atom_site_fract_z
_atom_site_U_iso_or_equiv
_atom_site_thermal_displace_type
_atom_site_occupancy
_atom_site_calc_flag
_atom_site_refinement_flags
_atom_site_disorder_group
Re1 Re 0.28839(3) 0.72691(5) 0.033421(12) 0.03322(13) Uani 1 d . .
Re2 Re 0.17775(3) 0.76993(4) 0.074494(12) 0.03258(13) Uani 1 d . .
Re3 Re 0.24738(2) 0.30706(4) 0.292979(11) 0.02567(12) Uani 0.9819(11) d P .
Re5 Re 0.1788(15) 0.4460(26) 0.2933(7) 0.036(6) Uiso 0.0181(11) d P .
Re4 Re 0.23439(2) 0.55414(4) 0.304847(11) 0.02884(13) Uani 0.9819(11) d P .
Re6 Re 0.3199(15) 0.4143(27) 0.3139(7) 0.036(6) Uiso 0.0181(11) d P .
Cl1 Cl 0.3525(2) 0.9437(3) 0.00604(10) 0.0578(8) Uani 1 d . .
Cl2 Cl 0.3101(2) 0.4660(3) 0.02851(9) 0.0520(7) Uani 1 d . .
Cl3 Cl 0.0422(2) 0.7971(3) 0.04086(9) 0.0484(7) Uani 1 d . .
Cl4 Cl 0.2329(2) 0.7956(4) 0.13807(8) 0.0563(8) Uani 1 d . .
Cl5 Cl 0.1268(2) 0.5233(3) 0.09214(10) 0.0593(8) Uani 1 d . .
Cl6 Cl 0.3628(2) 0.2306(3) 0.25020(10) 0.0533(7) Uani 1 d . .
Cl7 Cl 0.3457(2) 0.2003(3) 0.34128(9) 0.0537(7) Uani 1 d . .
Cl8 Cl 0.0969(2) 0.6129(3) 0.33461(9) 0.0476(7) Uani 1 d . .
Cl9 Cl 0.1797(2) 0.6883(3) 0.25072(9) 0.0480(7) Uani 1 d . .
Cl10 Cl 0.3037(2) 0.5766(3) 0.36498(9) 0.0534(7) Uani 1 d . .
P1 P 0.2042(2) 0.6950(4) -0.02739(8) 0.0436(7) Uani 1 d . .
P2 P 0.4205(2) 0.7158(4) 0.07641(11) 0.0560(9) Uani 1 d . .
P3 P 0.1786(2) 1.0451(3) 0.07301(8) 0.0369(6) Uani 1 d . .
P4 P 0.1351(2) 0.2190(3) 0.33686(8) 0.0379(6) Uani 1 d . .
P5 P 0.1593(2) 0.2972(3) 0.23451(8) 0.0365(6) Uani 1 d . .
P6 P 0.3802(2) 0.6238(3) 0.28003(8) 0.0376(6) Uani 1 d . .
C1 C 0.2872(9) 0.6379(18) -0.0627(4) 0.069(4) Uani 1 d . .
H1A H 0.3196(9) 0.5516(18) -0.0529(4) 0.088(7) Uiso 1 calc R .
H1B H 0.3281(9) 0.7201(18) -0.0669(4) 0.088(7) Uiso 1 calc R .
H1C H 0.2579(9) 0.6118(18) -0.0868(4) 0.088(7) Uiso 1 calc R .
C2 C 0.1512(9) 0.8567(15) -0.0509(3) 0.058(3) Uani 1 d . .
H2A H 0.1054(9) 0.8963(15) -0.0344(3) 0.088(7) Uiso 1 calc R .
H2B H 0.1250(9) 0.8255(15) -0.0754(3) 0.088(7) Uiso 1 calc R .
H2C H 0.1952(9) 0.9338(15) -0.0555(3) 0.088(7) Uiso 1 calc R .
C3 C 0.1213(10) 0.5439(15) -0.0290(4) 0.071(4) Uani 1 d . .
H3A H 0.0746(10) 0.5659(15) -0.0109(4) 0.088(7) Uiso 1 calc R .
H3B H 0.1494(10) 0.4496(15) -0.0220(4) 0.088(7) Uiso 1 calc R .
H3C H 0.0963(10) 0.5365(15) -0.0548(4) 0.088(7) Uiso 1 calc R .
C4 C 0.4222(7) 0.5696(12) 0.1135(3) 0.078(5) Uani 1 d . .
H4A H 0.3727(7) 0.5840(12) 0.1307(3) 0.088(7) Uiso 1 calc R .
H4B H 0.4773(7) 0.5754(12) 0.1281(3) 0.088(7) Uiso 1 calc R .
H4C H 0.4175(7) 0.4719(12) 0.1013(3) 0.088(7) Uiso 1 calc R .
C5 C 0.5174(7) 0.6699(12) 0.0474(3) 0.085(5) Uani 1 d R .
H5A H 0.5226(7) 0.7420(12) 0.0265(3) 0.088(7) Uiso 1 calc R .
H5B H 0.5105(7) 0.5699(12) 0.0367(3) 0.088(7) Uiso 1 calc R .
H5C H 0.5703(7) 0.6734(12) 0.0635(3) 0.088(7) Uiso 1 calc R .
C6 C 0.4567(9) 0.8853(19) 0.1026(5) 0.084(5) Uani 1 d . .
H6A H 0.4578(9) 0.9697(19) 0.0849(5) 0.088(7) Uiso 1 calc R .
H6B H 0.5156(9) 0.8694(19) 0.1133(5) 0.088(7) Uiso 1 calc R .
H6C H 0.4158(9) 0.9062(19) 0.1232(5) 0.088(7) Uiso 1 calc R .
C7 C 0.1513(8) 1.1429(12) 0.0285(3) 0.051(3) Uani 1 d . .
H7A H 0.1952(8) 1.1196(12) 0.0092(3) 0.088(7) Uiso 1 calc R .
H7B H 0.1508(8) 1.2502(12) 0.0332(3) 0.088(7) Uiso 1 calc R .
H7C H 0.0933(8) 1.1112(12) 0.0193(3) 0.088(7) Uiso 1 calc R .
C8 C 0.0879(8) 1.1053(13) 0.1047(4) 0.055(3) Uani 1 d . .
H8A H 0.0954(8) 1.0592(13) 0.1299(4) 0.088(7) Uiso 1 calc R .
H8B H 0.0315(8) 1.0746(13) 0.0934(4) 0.088(7) Uiso 1 calc R .
H8C H 0.0890(8) 1.2136(13) 0.1073(4) 0.088(7) Uiso 1 calc R .
C9 C 0.2758(8) 1.1488(14) 0.0934(4) 0.057(3) Uani 1 d . .
H9A H 0.2944(8) 1.1025(14) 0.1175(4) 0.088(7) Uiso 1 calc R .
H9B H 0.2593(8) 1.2524(14) 0.0980(4) 0.088(7) Uiso 1 calc R .
H9C H 0.3241(8) 1.1454(14) 0.0753(4) 0.088(7) Uiso 1 calc R .
C10 C 0.1451(9) 0.0201(13) 0.3381(4) 0.058(3) Uani 1 d . .
H10A H 0.2066(9) -0.0071(13) 0.3425(4) 0.088(7) Uiso 1 calc R .
H10B H 0.1249(9) -0.0213(13) 0.3136(4) 0.088(7) Uiso 1 calc R .
H10C H 0.1092(9) -0.0196(13) 0.3587(4) 0.088(7) Uiso 1 calc R .
C11 C 0.0169(8) 0.2447(13) 0.3283(4) 0.052(3) Uani 1 d . .
H11A H 0.0035(8) 0.3510(13) 0.3271(4) 0.088(7) Uiso 1 calc R .
H11B H -0.0157(8) 0.1992(13) 0.3492(4) 0.088(7) Uiso 1 calc R .
H11C H -0.0001(8) 0.1975(13) 0.3041(4) 0.088(7) Uiso 1 calc R .
C12 C 0.1489(9) 0.2710(15) 0.3874(3) 0.058(3) Uani 1 d . .
H12A H 0.1445(9) 0.3791(15) 0.3900(3) 0.088(7) Uiso 1 calc R .
H12B H 0.2065(9) 0.2379(15) 0.3968(3) 0.088(7) Uiso 1 calc R .
H12C H 0.1029(9) 0.2237(15) 0.4025(3) 0.088(7) Uiso 1 calc R .
C13 C 0.1447(9) 0.0971(14) 0.2228(4) 0.065(4) Uani 1 d . .
H13A H 0.2020(9) 0.0477(14) 0.2231(4) 0.088(7) Uiso 1 calc R .
H13B H 0.1175(9) 0.0874(14) 0.1974(4) 0.088(7) Uiso 1 calc R .
H13C H 0.1069(9) 0.0506(14) 0.2418(4) 0.088(7) Uiso 1 calc R .
C14 C 0.2062(9) 0.3737(15) 0.1897(3) 0.058(3) Uani 1 d . .
H14A H 0.2672(9) 0.3407(15) 0.1873(3) 0.088(7) Uiso 1 calc R .
H14B H 0.2043(9) 0.4824(15) 0.1904(3) 0.088(7) Uiso 1 calc R .
H14C H 0.1718(9) 0.3381(15) 0.1676(3) 0.088(7) Uiso 1 calc R .
C15 C 0.0464(7) 0.3724(17) 0.2328(4) 0.068(4) Uani 1 d . .
H15A H 0.0478(7) 0.4788(17) 0.2387(4) 0.088(7) Uiso 1 calc R .
H15B H 0.0104(7) 0.3208(17) 0.2517(4) 0.088(7) Uiso 1 calc R .
H15C H 0.0211(7) 0.3576(17) 0.2072(4) 0.088(7) Uiso 1 calc R .
C16 C 0.4737(7) 0.5274(14) 0.3017(4) 0.057(3) Uani 1 d . .
H16A H 0.4677(7) 0.5268(14) 0.3295(4) 0.088(7) Uiso 1 calc R .
H16B H 0.5280(7) 0.5787(14) 0.2949(4) 0.088(7) Uiso 1 calc R .
H16C H 0.4756(7) 0.4250(14) 0.2923(4) 0.088(7) Uiso 1 calc R .
C17 C 0.3977(7) 0.6187(14) 0.2286(3) 0.048(3) Uani 1 d . .
H17A H 0.3491(7) 0.6693(14) 0.2154(3) 0.088(7) Uiso 1 calc R .
H17B H 0.4005(7) 0.5152(14) 0.2200(3) 0.088(7) Uiso 1 calc R .
H17C H 0.4530(7) 0.6689(14) 0.2227(3) 0.088(7) Uiso 1 calc R .
C18 C 0.3959(9) 0.8233(12) 0.2925(4) 0.064(4) Uani 1 d . .
H18A H 0.3877(9) 0.8369(12) 0.3200(4) 0.088(7) Uiso 1 calc R .
H18B H 0.3530(9) 0.8837(12) 0.2784(4) 0.088(7) Uiso 1 calc R .
H18C H 0.4554(9) 0.8542(12) 0.2858(4) 0.088(7) Uiso 1 calc R .

loop_
_atom_type_symbol
_atom_type_description
_atom_type_scat_dispersion_real
_atom_type_scat_dispersion_imag
_atom_type_scat_source
C C 0.0033 0.0016 'International Tables Vol C Tables 4.2.6.8 and 6.1.1.4'
H H 0.0000 0.0000 'International Tables Vol C Tables 4.2.6.8 and 6.1.1.4'
Re Re -1.0185 7.2310 'International Tables Vol C Tables 4.2.6.8 and 6.1.1.4'
Cl Cl 0.1484 0.1585 'International Tables Vol C Tables 4.2.6.8 and 6.1.1.4'
P P 0.1023 0.0942 'International Tables Vol C Tables 4.2.6.8 and 6.1.1.4'

loop_
_geom_angle_atom_site_label_1
_geom_angle_atom_site_label_2
_geom_angle_atom_site_label_3
_geom_angle
_geom_angle_site_symmetry_1
_geom_angle_site_symmetry_3
_geom_angle_publ_flag
Re2 Re1 Cl2 108.67(8) . . yes
Re2 Re1 Cl1 115.30(8) . . yes
Cl2 Re1 Cl1 136.03(12) . . yes
Re2 Re1 P1 100.55(8) . . yes
Cl2 Re1 P1 83.95(11) . . yes
Cl1 Re1 P1 87.73(11) . . yes
Re2 Re1 P2 103.05(9) . . yes
Cl2 Re1 P2 83.83(11) . . yes
Cl1 Re1 P2 86.74(13) . . yes
P1 Re1 P2 155.87(11) . . yes
Re1 Re2 Cl3 110.68(8) . . yes
Re1 Re2 Cl4 110.71(9) . . yes
Cl3 Re2 Cl4 138.32(11) . . yes
Re1 Re2 Cl5 104.35(8) . . yes
Cl3 Re2 Cl5 86.64(11) . . yes
Cl4 Re2 Cl5 87.78(12) . . yes
Re1 Re2 P3 98.82(7) . . yes
Cl3 Re2 P3 83.79(10) . . yes
Cl4 Re2 P3 85.44(10) . . yes
Cl5 Re2 P3 156.78(11) . . yes
Re5 Re3 Re6 88.5(12) . . no
Re5 Re3 Re4 35.9(8) . . no
Re6 Re3 Re4 53.1(8) . . no
Re5 Re3 Cl6 133.8(8) . . no
Re6 Re3 Cl6 87.2(8) . . no
Re4 Re3 Cl6 117.15(8) . . yes
Re5 Re3 P5 71.8(8) . . no
Re6 Re3 P5 139.5(8) . . no
Re4 Re3 P5 98.11(7) . . yes
Cl6 Re3 P5 82.39(11) . . yes
Re5 Re3 Cl7 133.2(8) . . no
Re6 Re3 Cl7 61.1(8) . . no
Re4 Re3 Cl7 108.24(8) . . yes
Cl6 Re3 Cl7 82.65(12) . . yes
P5 Re3 Cl7 153.44(10) . . yes
Re5 Re3 P4 77.9(8) . . no
Re6 Re3 P4 112.7(8) . . no
Re4 Re3 P4 98.00(7) . . yes
Cl6 Re3 P4 144.58(10) . . yes
P5 Re3 P4 97.64(10) . . yes
Cl7 Re3 P4 82.28(11) . . yes
Re4 Re5 Re3 98.9(13) . . no
Re4 Re5 Re6 53.7(10) . . no
Re3 Re5 Re6 45.8(8) . . no
Re4 Re5 Cl8 72.7(10) . . no
Re3 Re5 Cl8 144.1(13) . . no
Re6 Re5 Cl8 112.2(11) . . no
Re4 Re5 P5 135.1(14) . . no
Re3 Re5 P5 69.4(8) . . no
Re6 Re5 P5 107.3(11) . . no
Cl8 Re5 P5 140.4(10) . . no
Re4 Re5 P4 123.2(13) . . no
Re3 Re5 P4 65.0(8) . . no
Re6 Re5 P4 88.0(10) . . no
Cl8 Re5 P4 90.0(7) . . no
P5 Re5 P4 91.8(8) . . no
Re4 Re5 Cl9 64.2(9) . . no
Re3 Re5 Cl9 128.4(12) . . no
Re6 Re5 Cl9 105.7(11) . . no
Cl8 Re5 Cl9 80.4(7) . . no
P5 Re5 Cl9 88.8(7) . . no
P4 Re5 Cl9 165.5(10) . . no
Re5 Re4 Re6 89.9(13) . . no
Re5 Re4 Re3 45.2(10) . . no
Re6 Re4 Re3 45.3(7) . . no
Re5 Re4 Cl10 127.1(10) . . no
Re6 Re4 Cl10 66.1(7) . . no
Re3 Re4 Cl10 102.04(8) . . yes
Re5 Re4 Cl9 85.2(10) . . no
Re6 Re4 Cl9 136.3(7) . . no
Re3 Re4 Cl9 112.37(8) . . yes
Cl10 Re4 Cl9 144.57(10) . . yes
Re5 Re4 Cl8 75.0(10) . . no
Re6 Re4 Cl8 134.0(7) . . no
Re3 Re4 Cl8 111.85(7) . . yes
Cl10 Re4 Cl8 88.68(11) . . yes
Cl9 Re4 Cl8 86.29(10) . . yes
Re5 Re4 P6 129.9(10) . . no
Re6 Re4 P6 66.2(7) . . no
Re3 Re4 P6 95.91(7) . . yes
Cl10 Re4 P6 84.13(11) . . yes
Cl9 Re4 P6 84.22(10) . . yes
Cl8 Re4 P6 152.21(10) . . yes
Re3 Re6 Re4 81.6(10) . . no
Re3 Re6 Cl7 78.0(9) . . no
Re4 Re6 Cl7 143.4(12) . . no
Re3 Re6 Re5 45.7(8) . . no
Re4 Re6 Re5 36.3(7) . . no
Cl7 Re6 Re5 114.4(12) . . no
Re3 Re6 Cl10 129.6(12) . . no
Re4 Re6 Cl10 67.6(8) . . no
Cl7 Re6 Cl10 103.7(9) . . no
Re5 Re6 Cl10 93.1(10) . . no
Re3 Re6 P6 120.1(12) . . no
Re4 Re6 P6 69.8(8) . . no
Cl7 Re6 P6 146.8(11) . . no
Re5 Re6 P6 96.4(11) . . no
Cl10 Re6 P6 86.1(8) . . no
Re3 Re6 Cl6 58.0(7) . . no
Re4 Re6 Cl6 115.6(10) . . no
Cl7 Re6 Cl6 77.9(7) . . no
Re5 Re6 Cl6 92.9(10) . . no
Cl10 Re6 Cl6 172.4(10) . . no
P6 Re6 Cl6 88.7(7) . . no
Re3 Cl6 Re6 34.8(5) . . no
Re6 Cl7 Re3 40.9(6) . . no
Re4 Cl8 Re5 32.3(5) . . no
Re4 Cl9 Re5 30.6(5) . . no
Re6 Cl10 Re4 46.3(6) . . no
C1 P1 C2 102.7(6) . . no
C1 P1 C3 104.3(7) . . no
C2 P1 C3 105.6(7) . . no
C1 P1 Re1 104.7(5) . . no
C2 P1 Re1 120.4(4) . . no
C3 P1 Re1 116.9(5) . . no
C4 P2 C5 102.9(5) . . no
C4 P2 C6 103.8(7) . . no
C5 P2 C6 102.7(6) . . no
C4 P2 Re1 117.0(4) . . no
C5 P2 Re1 108.7(3) . . no
C6 P2 Re1 119.7(5) . . no
C7 P3 C8 101.7(6) . . no
C7 P3 C9 104.6(6) . . no
C8 P3 C9 102.5(6) . . no
C7 P3 Re2 119.8(4) . . no
C8 P3 Re2 105.9(4) . . no
C9 P3 Re2 119.5(4) . . no
C10 P4 C11 102.2(6) . . no
C10 P4 C12 102.9(6) . . no
C11 P4 C12 102.9(6) . . no
C10 P4 Re3 106.1(5) . . no
C11 P4 Re3 123.4(4) . . no
C12 P4 Re3 116.7(4) . . no
C10 P4 Re5 139.7(7) . . no
C11 P4 Re5 93.6(6) . . no
C12 P4 Re5 109.4(6) . . no
Re3 P4 Re5 37.2(5) . . no
C15 P5 C13 103.9(7) . . no
C15 P5 C14 101.8(7) . . no
C13 P5 C14 102.6(6) . . no
C15 P5 Re3 121.1(5) . . no
C13 P5 Re3 106.4(4) . . no
C14 P5 Re3 118.7(4) . . no
C15 P5 Re5 85.9(7) . . no
C13 P5 Re5 136.2(7) . . no
C14 P5 Re5 117.2(7) . . no
Re3 P5 Re5 38.8(5) . . no
C17 P6 C16 105.9(6) . . no
C17 P6 C18 103.7(6) . . no
C16 P6 C18 105.3(6) . . no
C17 P6 Re6 121.7(7) . . no
C16 P6 Re6 74.0(6) . . no
C18 P6 Re6 133.3(7) . . no
C17 P6 Re4 118.9(4) . . no
C16 P6 Re4 115.7(4) . . no
C18 P6 Re4 106.0(5) . . no
Re6 P6 Re4 44.1(5) . . no

loop_
_geom_bond_atom_site_label_1
_geom_bond_atom_site_label_2
_geom_bond_distance
_geom_bond_site_symmetry_2
_geom_bond_publ_flag
Re1 Re2 2.2183(8) . yes
Re1 Cl2 2.331(3) . yes
Re1 Cl1 2.341(3) . yes
Re1 P1 2.437(3) . yes
Re1 P2 2.449(3) . yes
Re2 Cl3 2.329(3) . yes
Re2 Cl4 2.331(3) . yes
Re2 Cl5 2.386(3) . yes
Re2 P3 2.427(3) . yes
Re3 Re5 1.60(2) . no
Re3 Re6 1.60(2) . no
Re3 Re4 2.2261(5) . yes
Re3 Cl6 2.376(3) . yes
Re3 P5 2.385(3) . yes
Re3 Cl7 2.391(3) . yes
Re3 P4 2.397(3) . yes
Re5 Re4 1.32(2) . no
Re5 Re6 2.23(3) . yes
Re5 Cl8 2.39(2) . no
Re5 P5 2.42(2) . no
Re5 P4 2.59(2) . no
Re5 Cl9 2.59(2) . no
Re4 Re6 1.80(2) . no
Re4 Cl10 2.303(3) . yes
Re4 Cl9 2.339(3) . yes
Re4 Cl8 2.363(3) . yes
Re4 P6 2.428(3) . yes
Re6 Cl7 2.14(2) . no
Re6 Cl10 2.28(2) . no
Re6 P6 2.37(2) . no
Re6 Cl6 2.80(2) . no
P1 C1 1.814(13) . yes
P1 C2 1.816(12) . yes
P1 C3 1.820(13) . yes
P2 C4 1.811(11) . yes
P2 C5 1.813(11) . yes
P2 C6 1.822(14) . yes
P3 C7 1.796(11) . yes
P3 C8 1.827(11) . yes
P3 C9 1.845(12) . yes
P4 C10 1.761(12) . yes
P4 C11 1.800(12) . yes
P4 C12 1.803(11) . yes
P5 C15 1.812(12) . yes
P5 C13 1.822(12) . yes
P5 C14 1.828(12) . yes
P6 C17 1.788(11) . yes
P6 C16 1.788(11) . yes
P6 C18 1.826(11) . yes
